data_4327729
loop_
_publ_author_name
'Tina H. T. Hsu'
'Jaishri J. Naidu'
'Bi-Jiuan Yang'
'Meng-Ying Jang'
'Ivan J. B. Lin'

_publ_section_title
;
 Self-Assembly of Silver(I) and Gold(I) N-Heterocyclic Carbene Complexes
 in Solid State, Mesophase, and Solution
;
_journal_name_full 'Inorganic Chemistry'
_journal_page_first 98
_journal_page_last 108
_journal_paper_doi 10.1021/ic2011343
_journal_volume 51
_journal_year 2012
_chemical_formula_sum 'C30 H54 Ag F6 N6 O2 P'
_chemical_formula_weight 783.63
_chemical_name_systematic
; 
 ? 
;
_space_group_IT_number 9
_symmetry_space_group_name_Hall 'C -2yc'
_symmetry_space_group_name_H-M 'C 1 c 1'
_atom_sites_solution_hydrogens geom
_atom_sites_solution_primary direct
_atom_sites_solution_secondary difmap
_audit_creation_method SHELXL-97
_cell_angle_alpha 90.00
_cell_angle_beta 101.9780(10)
_cell_angle_gamma 90.00
_cell_formula_units_Z 8
_cell_length_a 49.906(2)
_cell_length_b 9.3466(4)
_cell_length_c 16.6736(8)
_cell_measurement_temperature 293(2)
_cell_volume 7608.1(6)
_computing_structure_refinement 'SHELXL-97 (Sheldrick, 1997)'
_computing_structure_solution 'SHELXS-97 (Sheldrick, 1990)'
_diffrn_ambient_temperature 293(2)
_diffrn_measured_fraction_theta_full 0.986
_diffrn_measured_fraction_theta_max 0.986
_diffrn_radiation_monochromator graphite
_diffrn_radiation_source 'fine-focus sealed tube'
_diffrn_radiation_type MoK\a
_diffrn_radiation_wavelength 0.71073
_diffrn_reflns_av_R_equivalents 0.0280
_diffrn_reflns_av_sigmaI/netI 0.0497
_diffrn_reflns_limit_h_max 59
_diffrn_reflns_limit_h_min -59
_diffrn_reflns_limit_k_max 11
_diffrn_reflns_limit_k_min -11
_diffrn_reflns_limit_l_max 15
_diffrn_reflns_limit_l_min -19
_diffrn_reflns_number 16790
_diffrn_reflns_theta_full 25.18
_diffrn_reflns_theta_max 25.18
_diffrn_reflns_theta_min 0.83
_exptl_absorpt_coefficient_mu 0.635
_exptl_absorpt_correction_T_max 0.7274
_exptl_absorpt_correction_T_min 0.4779
_exptl_absorpt_correction_type none
_exptl_crystal_density_diffrn 1.368
_exptl_crystal_F_000 3264
_exptl_crystal_size_max 0.40
_exptl_crystal_size_mid 0.345
_exptl_crystal_size_min 0.157
_refine_diff_density_max 0.441
_refine_diff_density_min -0.426
_refine_diff_density_rms 0.126
_refine_ls_abs_structure_details 'Flack H D (1983), Acta Cryst. A39, 876-881'
_refine_ls_abs_structure_Flack 0.04(4)
_refine_ls_extinction_method none
_refine_ls_goodness_of_fit_ref 0.927
_refine_ls_hydrogen_treatment cont
_refine_ls_matrix_type full
_refine_ls_number_parameters 834
_refine_ls_number_reflns 10111
_refine_ls_number_restraints 2
_refine_ls_restrained_S_all 0.927
_refine_ls_R_factor_all 0.0742
_refine_ls_R_factor_gt 0.0441
_refine_ls_shift/su_max 0.018
_refine_ls_shift/su_mean 0.001
_refine_ls_structure_factor_coef Fsqd
_refine_ls_weighting_details 'calc w=1/[\s^2^(Fo^2^)+(0.0770P)^2^+18.7023P] where P=(Fo^2^+2Fc^2^)/3'
_refine_ls_weighting_scheme calc
_refine_ls_wR_factor_gt 0.1097
_refine_ls_wR_factor_ref 0.1414
_reflns_number_gt 7254
_reflns_number_total 10111
_reflns_threshold_expression >2sigma(I)
_cod_data_source_file ic2011343_si_002.cif
_cod_data_source_block 1
_cod_database_code 4327729

loop_
_symmetry_equiv_pos_as_xyz
'x, y, z'
'x, -y, z+1/2'
'x+1/2, y+1/2, z'
'x+1/2, -y+1/2, z+1/2'

loop_
_atom_site_label
_atom_site_type_symbol
_atom_site_fract_x
_atom_site_fract_y
_atom_site_fract_z
_atom_site_U_iso_or_equiv
_atom_site_adp_type
_atom_site_occupancy
_atom_site_symmetry_multiplicity
_atom_site_calc_flag
_atom_site_refinement_flags
Ag1 Ag 0.224382(11) 0.18549(7) 0.47352(3) 0.0565(2) Uani 1 1 d .
O1 O 0.16471(15) 0.1293(7) 0.5597(5) 0.088(2) Uani 1 1 d .
O2 O 0.14849(14) 0.1665(6) 0.3128(7) 0.107(3) Uani 1 1 d .
N1 N 0.24530(13) 0.1556(7) 0.6639(4) 0.0553(16) Uani 1 1 d .
N2 N 0.20921(13) 0.2875(7) 0.6326(5) 0.0539(16) Uani 1 1 d .
N3 N 0.14073(14) 0.3224(7) 0.5081(5) 0.0612(17) Uani 1 1 d .
H3A H 0.1268 0.2719 0.4859 0.073 Uiso 1 1 d R
H3B H 0.1403 0.4140 0.5029 0.073 Uiso 1 1 d R
N4 N 0.22800(15) 0.2430(8) 0.2907(4) 0.0575(17) Uani 1 1 d .
N5 N 0.19952(12) 0.0759(7) 0.3004(4) 0.0511(15) Uani 1 1 d .
N6 N 0.13326(13) -0.0543(8) 0.3184(5) 0.072(2) Uani 1 1 d .
H6A H 0.1165 -0.0261 0.3111 0.087 Uiso 1 1 d R
H6B H 0.1371 -0.1439 0.3244 0.087 Uiso 1 1 d R
C1 C 0.22691(19) 0.2117(10) 0.6004(7) 0.056(2) Uani 1 1 d .
C2 C 0.2388(2) 0.2023(11) 0.7359(6) 0.071(3) Uani 1 1 d .
H2A H 0.2486 0.1818 0.7885 0.085 Uiso 1 1 calc R
C3 C 0.2162(2) 0.2818(11) 0.7175(6) 0.066(3) Uani 1 1 d .
H3C H 0.2070 0.3249 0.7543 0.079 Uiso 1 1 calc R
C4 C 0.26781(18) 0.0583(11) 0.6584(7) 0.081(3) Uani 1 1 d .
H4A H 0.2649 0.0191 0.6035 0.097 Uiso 1 1 calc R
H4B H 0.2678 -0.0205 0.6963 0.097 Uiso 1 1 calc R
C5 C 0.2950(2) 0.1313(11) 0.6779(8) 0.084(3) Uani 1 1 d .
H5A H 0.2974 0.1781 0.7308 0.101 Uiso 1 1 calc R
H5B H 0.2959 0.2037 0.6368 0.101 Uiso 1 1 calc R
C6 C 0.3181(2) 0.0203(12) 0.6794(8) 0.087(3) Uani 1 1 d .
H6C H 0.3174 -0.0500 0.7217 0.104 Uiso 1 1 calc R
H6D H 0.3150 -0.0293 0.6272 0.104 Uiso 1 1 calc R
C7 C 0.3461(2) 0.0869(14) 0.6953(10) 0.114(5) Uani 1 1 d .
H7A H 0.3488 0.1383 0.7470 0.137 Uiso 1 1 calc R
H7B H 0.3467 0.1565 0.6526 0.137 Uiso 1 1 calc R
C8 C 0.3695(2) -0.0153(12) 0.6989(8) 0.090(3) Uani 1 1 d .
H8A H 0.3668 -0.0681 0.6478 0.108 Uiso 1 1 calc R
H8B H 0.3694 -0.0837 0.7426 0.108 Uiso 1 1 calc R
C9 C 0.3973(2) 0.0579(14) 0.7135(9) 0.106(4) Uani 1 1 d .
H9C H 0.3970 0.1272 0.6700 0.128 Uiso 1 1 calc R
H9D H 0.3997 0.1107 0.7645 0.128 Uiso 1 1 calc R
C10 C 0.4211(2) -0.0325(13) 0.7173(9) 0.099(4) Uani 1 1 d .
H10A H 0.4187 -0.0871 0.6668 0.119 Uiso 1 1 calc R
H10B H 0.4219 -0.1000 0.7619 0.119 Uiso 1 1 calc R
C11 C 0.4483(2) 0.0462(16) 0.7296(10) 0.122(5) Uani 1 1 d .
H11A H 0.4475 0.1117 0.6840 0.146 Uiso 1 1 calc R
H11B H 0.4502 0.1035 0.7789 0.146 Uiso 1 1 calc R
C12 C 0.4728(3) -0.0408(19) 0.7363(12) 0.147(6) Uani 1 1 d .
H12C H 0.4713 -0.0972 0.6867 0.177 Uiso 1 1 calc R
H12D H 0.4739 -0.1066 0.7818 0.177 Uiso 1 1 calc R
C13 C 0.4993(3) 0.047(2) 0.7492(12) 0.174(8) Uani 1 1 d .
H13A H 0.5146 -0.0164 0.7508 0.262 Uiso 1 1 calc R
H13B H 0.5016 0.0980 0.8000 0.262 Uiso 1 1 calc R
H13C H 0.4983 0.1132 0.7048 0.262 Uiso 1 1 calc R
C14 C 0.18583(16) 0.3589(8) 0.5878(6) 0.062(2) Uani 1 1 d .
H14A H 0.1911 0.4142 0.5444 0.074 Uiso 1 1 calc R
H14B H 0.1792 0.4253 0.6240 0.074 Uiso 1 1 calc R
C15 C 0.16296(16) 0.2595(8) 0.5508(6) 0.058(2) Uani 1 1 d .
C16 C 0.21742(17) 0.1683(8) 0.3464(6) 0.050(2) Uani 1 1 d .
C17 C 0.2161(2) 0.1960(12) 0.2127(6) 0.073(3) Uani 1 1 d .
H17A H 0.2196 0.2321 0.1639 0.087 Uiso 1 1 calc R
C18 C 0.19928(17) 0.0929(10) 0.2193(6) 0.066(2) Uani 1 1 d .
H18A H 0.1890 0.0404 0.1764 0.079 Uiso 1 1 calc R
C19 C 0.2484(2) 0.3536(11) 0.3089(8) 0.091(3) Uani 1 1 d .
H19A H 0.2418 0.4371 0.2763 0.109 Uiso 1 1 calc R
H19B H 0.2504 0.3801 0.3661 0.109 Uiso 1 1 calc R
C20 C 0.2746(2) 0.3188(13) 0.2949(9) 0.101(4) Uani 1 1 d .
H20A H 0.2725 0.2840 0.2391 0.121 Uiso 1 1 calc R
H20B H 0.2820 0.2408 0.3312 0.121 Uiso 1 1 calc R
C21 C 0.2953(2) 0.4382(13) 0.3070(9) 0.100(4) Uani 1 1 d .
H21A H 0.2900 0.5090 0.2641 0.120 Uiso 1 1 calc R
H21B H 0.2956 0.4844 0.3592 0.120 Uiso 1 1 calc R
C22 C 0.3235(2) 0.3848(13) 0.3052(9) 0.101(4) Uani 1 1 d .
H22A H 0.3284 0.3128 0.3476 0.122 Uiso 1 1 calc R
H22B H 0.3229 0.3380 0.2530 0.122 Uiso 1 1 calc R
C23 C 0.3456(2) 0.4939(12) 0.3170(8) 0.090(3) Uani 1 1 d .
H23A H 0.3452 0.5478 0.3664 0.108 Uiso 1 1 calc R
H23B H 0.3419 0.5602 0.2712 0.108 Uiso 1 1 calc R
C24 C 0.3736(2) 0.4322(12) 0.3235(8) 0.095(3) Uani 1 1 d .
H24A H 0.3772 0.3686 0.3704 0.114 Uiso 1 1 calc R
H24B H 0.3735 0.3743 0.2751 0.114 Uiso 1 1 calc R
C25 C 0.3967(2) 0.5340(12) 0.3318(8) 0.088(3) Uani 1 1 d .
H25A H 0.3962 0.5960 0.3782 0.105 Uiso 1 1 calc R
H25B H 0.3937 0.5937 0.2831 0.105 Uiso 1 1 calc R
C26 C 0.4248(2) 0.4688(13) 0.3433(9) 0.095(3) Uani 1 1 d .
H26A H 0.4275 0.4083 0.3916 0.114 Uiso 1 1 calc R
H26B H 0.4251 0.4074 0.2967 0.114 Uiso 1 1 calc R
C27 C 0.4483(2) 0.5687(14) 0.3526(9) 0.110(4) Uani 1 1 d .
H27A H 0.4487 0.6275 0.4008 0.132 Uiso 1 1 calc R
H27B H 0.4455 0.6318 0.3054 0.132 Uiso 1 1 calc R
C28 C 0.4759(3) 0.494(2) 0.3607(14) 0.170(8) Uani 1 1 d .
H28A H 0.4895 0.5632 0.3534 0.255 Uiso 1 1 calc R
H28B H 0.4745 0.4214 0.3196 0.255 Uiso 1 1 calc R
H28C H 0.4810 0.4520 0.4141 0.255 Uiso 1 1 calc R
C29 C 0.18164(15) -0.0214(8) 0.3305(6) 0.060(2) Uani 1 1 d .
H29A H 0.1889 -0.0411 0.3880 0.072 Uiso 1 1 calc R
H29B H 0.1808 -0.1110 0.3008 0.072 Uiso 1 1 calc R
C30 C 0.15312(15) 0.0397(8) 0.3206(6) 0.057(2) Uani 1 1 d .
Ag2 Ag 0.580073(11) 0.18276(7) 0.38495(3) 0.0566(2) Uani 1 1 d .
O3 O 0.64003(14) 0.1310(7) 0.5432(5) 0.084(2) Uani 1 1 d .
O4 O 0.65605(14) 0.1661(6) 0.3141(7) 0.108(3) Uani 1 1 d .
N7 N 0.55994(14) 0.1612(7) 0.5511(5) 0.0601(17) Uani 1 1 d .
N8 N 0.59568(14) 0.2895(7) 0.5609(4) 0.0550(16) Uani 1 1 d .
N9 N 0.66419(14) 0.3234(7) 0.5214(4) 0.0626(18) Uani 1 1 d .
H9A H 0.6784 0.2740 0.5173 0.075 Uiso 1 1 d R
H9B H 0.6644 0.4150 0.5165 0.075 Uiso 1 1 d R
N10 N 0.57518(15) 0.2391(8) 0.1977(5) 0.0609(18) Uani 1 1 d .
N11 N 0.60441(11) 0.0743(7) 0.2402(4) 0.0484(14) Uani 1 1 d .
N12 N 0.67105(13) -0.0535(8) 0.3410(5) 0.072(2) Uani 1 1 d .
H12A H 0.6878 -0.0255 0.3557 0.086 Uiso 1 1 d R
H12B H 0.6671 -0.1431 0.3421 0.086 Uiso 1 1 d R
C31 C 0.57751(17) 0.2128(9) 0.5092(7) 0.053(2) Uani 1 1 d .
C32 C 0.5664(2) 0.2059(10) 0.6309(6) 0.069(2) Uani 1 1 d .
H32A H 0.5569 0.1849 0.6720 0.083 Uiso 1 1 calc R
C33 C 0.5888(2) 0.2851(11) 0.6380(6) 0.069(3) Uani 1 1 d .
H33A H 0.5982 0.3295 0.6855 0.082 Uiso 1 1 calc R
C34 C 0.53707(18) 0.0645(11) 0.5179(7) 0.077(3) Uani 1 1 d .
H34A H 0.5377 -0.0167 0.5545 0.093 Uiso 1 1 calc R
H34B H 0.5395 0.0285 0.4653 0.093 Uiso 1 1 calc R
C35 C 0.50916(18) 0.1333(12) 0.5067(8) 0.089(3) Uani 1 1 d .
H35A H 0.5081 0.1865 0.5559 0.106 Uiso 1 1 calc R
H35B H 0.5069 0.2006 0.4616 0.106 Uiso 1 1 calc R
C36 C 0.48635(18) 0.0268(11) 0.4899(8) 0.082(3) Uani 1 1 d .
H36A H 0.4891 -0.0421 0.5344 0.099 Uiso 1 1 calc R
H36B H 0.4873 -0.0246 0.4401 0.099 Uiso 1 1 calc R
C37 C 0.4582(2) 0.0897(12) 0.4806(9) 0.096(4) Uani 1 1 d .
H37A H 0.4549 0.1521 0.4330 0.115 Uiso 1 1 calc R
H37B H 0.4578 0.1485 0.5282 0.115 Uiso 1 1 calc R
C38 C 0.4352(2) -0.0166(11) 0.4710(8) 0.085(3) Uani 1 1 d .
H38A H 0.4383 -0.0788 0.5186 0.102 Uiso 1 1 calc R
H38B H 0.4355 -0.0756 0.4234 0.102 Uiso 1 1 calc R
C39 C 0.40727(19) 0.0494(11) 0.4615(8) 0.087(3) Uani 1 1 d .
H39A H 0.4072 0.1109 0.5083 0.104 Uiso 1 1 calc R
H39B H 0.4040 0.1092 0.4130 0.104 Uiso 1 1 calc R
C40 C 0.3842(2) -0.0552(12) 0.4546(8) 0.086(3) Uani 1 1 d .
H40A H 0.3845 -0.1182 0.4086 0.103 Uiso 1 1 calc R
H40B H 0.3873 -0.1136 0.5038 0.103 Uiso 1 1 calc R
C41 C 0.3564(2) 0.0115(12) 0.4433(8) 0.092(3) Uani 1 1 d .
H41A H 0.3528 0.0619 0.3914 0.111 Uiso 1 1 calc R
H41B H 0.3568 0.0820 0.4862 0.111 Uiso 1 1 calc R
C42 C 0.3333(2) -0.0888(14) 0.4445(10) 0.117(5) Uani 1 1 d .
H42A H 0.3363 -0.1356 0.4976 0.141 Uiso 1 1 calc R
H42B H 0.3333 -0.1622 0.4034 0.141 Uiso 1 1 calc R
C43 C 0.3050(3) -0.0183(19) 0.4285(12) 0.153(7) Uani 1 1 d .
H43A H 0.2915 -0.0877 0.4354 0.230 Uiso 1 1 calc R
H43B H 0.3008 0.0184 0.3736 0.230 Uiso 1 1 calc R
H43C H 0.3051 0.0588 0.4666 0.230 Uiso 1 1 calc R
C44 C 0.61917(17) 0.3596(9) 0.5441(7) 0.068(2) Uani 1 1 d .
H44A H 0.6260 0.4268 0.5879 0.081 Uiso 1 1 calc R
H44B H 0.6139 0.4138 0.4937 0.081 Uiso 1 1 calc R
C45 C 0.64199(17) 0.2582(9) 0.5357(6) 0.062(2) Uani 1 1 d .
C46 C 0.58632(18) 0.1643(8) 0.2664(6) 0.050(2) Uani 1 1 d .
C47 C 0.60476(17) 0.0938(10) 0.1607(6) 0.063(2) Uani 1 1 d .
H47A H 0.6156 0.0457 0.1304 0.075 Uiso 1 1 calc R
C48 C 0.5863(2) 0.1966(12) 0.1334(6) 0.072(3) Uani 1 1 d .
H48A H 0.5819 0.2324 0.0803 0.086 Uiso 1 1 calc R
C49 C 0.5550(2) 0.3505(13) 0.1928(8) 0.096(3) Uani 1 1 d .
H49A H 0.5533 0.3756 0.2480 0.115 Uiso 1 1 calc R
H49B H 0.5615 0.4346 0.1686 0.115 Uiso 1 1 calc R
C50 C 0.5291(2) 0.3150(14) 0.1473(9) 0.114(5) Uani 1 1 d .
H50A H 0.5222 0.2334 0.1727 0.136 Uiso 1 1 calc R
H50B H 0.5308 0.2868 0.0926 0.136 Uiso 1 1 calc R
C51 C 0.5079(2) 0.4398(14) 0.1404(9) 0.120(5) Uani 1 1 d .
H51A H 0.5083 0.4788 0.1945 0.144 Uiso 1 1 calc R
H51B H 0.5131 0.5154 0.1067 0.144 Uiso 1 1 calc R
C52 C 0.4808(3) 0.3939(15) 0.1054(9) 0.117(4) Uani 1 1 d .
H52A H 0.4769 0.3095 0.1350 0.141 Uiso 1 1 calc R
H52B H 0.4803 0.3649 0.0493 0.141 Uiso 1 1 calc R
C53 C 0.4582(2) 0.4980(14) 0.1046(9) 0.102(4) Uani 1 1 d .
H53A H 0.4614 0.5467 0.1571 0.123 Uiso 1 1 calc R
H53B H 0.4589 0.5694 0.0628 0.123 Uiso 1 1 calc R
C54 C 0.4305(2) 0.4362(14) 0.0890(9) 0.105(4) Uani 1 1 d .
H54A H 0.4300 0.3665 0.1317 0.127 Uiso 1 1 calc R
H54B H 0.4279 0.3840 0.0376 0.127 Uiso 1 1 calc R
C55 C 0.4064(3) 0.5328(14) 0.0843(10) 0.114(4) Uani 1 1 d .
H55A H 0.4090 0.5870 0.1350 0.137 Uiso 1 1 calc R
H55B H 0.4064 0.6007 0.0403 0.137 Uiso 1 1 calc R
C56 C 0.3787(3) 0.4643(15) 0.0707(9) 0.109(4) Uani 1 1 d .
H56A H 0.3757 0.4156 0.0183 0.131 Uiso 1 1 calc R
H56B H 0.3793 0.3915 0.1125 0.131 Uiso 1 1 calc R
C57 C 0.3558(3) 0.5509(17) 0.0713(12) 0.143(6) Uani 1 1 d .
H57A H 0.3555 0.6245 0.0301 0.171 Uiso 1 1 calc R
H57B H 0.3589 0.5988 0.1240 0.171 Uiso 1 1 calc R
C58 C 0.3282(3) 0.488(2) 0.0571(14) 0.175(9) Uani 1 1 d .
H58A H 0.3151 0.5601 0.0630 0.262 Uiso 1 1 calc R
H58B H 0.3278 0.4129 0.0964 0.262 Uiso 1 1 calc R
H58C H 0.3237 0.4484 0.0028 0.262 Uiso 1 1 calc R
C59 C 0.62297(15) -0.0220(8) 0.2939(6) 0.059(2) Uani 1 1 d .
H59A H 0.6236 -0.1130 0.2664 0.070 Uiso 1 1 calc R
H59B H 0.6161 -0.0392 0.3433 0.070 Uiso 1 1 calc R
C60 C 0.65162(16) 0.0397(9) 0.3168(6) 0.061(2) Uani 1 1 d .
P1 P 0.06371(6) 0.1718(3) 0.3824(2) 0.0630(8) Uani 1 1 d .
F1 F 0.0854(3) 0.1469(16) 0.4571(6) 0.203(6) Uani 1 1 d .
F2 F 0.0421(2) 0.1875(16) 0.3049(7) 0.194(7) Uani 1 1 d .
F3 F 0.04301(18) 0.2365(12) 0.4289(6) 0.141(3) Uani 1 1 d .
F4 F 0.0505(3) 0.0301(14) 0.3839(12) 0.232(7) Uani 1 1 d .
F5 F 0.0747(4) 0.3144(13) 0.3654(19) 0.292(13) Uani 1 1 d .
F6 F 0.0838(2) 0.1030(15) 0.3341(8) 0.189(5) Uani 1 1 d .
P2 P 0.24126(6) 0.6675(3) 0.4926(2) 0.0642(8) Uani 1 1 d .
F7 F 0.2606(3) 0.6834(15) 0.4382(9) 0.221(8) Uani 1 1 d .
F8 F 0.2533(3) 0.5187(11) 0.5059(9) 0.196(5) Uani 1 1 d .
F9 F 0.2303(4) 0.8164(12) 0.4660(19) 0.295(12) Uani 1 1 d .
F10 F 0.2206(2) 0.5970(17) 0.4239(9) 0.227(7) Uani 1 1 d .
F11 F 0.2210(3) 0.6453(17) 0.5420(10) 0.259(10) Uani 1 1 d .
F12 F 0.2617(3) 0.7334(15) 0.5616(8) 0.182(5) Uani 1 1 d .

loop_
_atom_site_aniso_label
_atom_site_aniso_U_11
_atom_site_aniso_U_22
_atom_site_aniso_U_33
_atom_site_aniso_U_23
_atom_site_aniso_U_13
_atom_site_aniso_U_12
Ag1 0.0603(4) 0.0663(5) 0.0438(4) -0.0038(4) 0.0133(3) -0.0038(4)
O1 0.086(4) 0.041(3) 0.129(7) 0.001(4) 0.003(4) -0.008(3)
O2 0.067(4) 0.037(4) 0.226(11) 0.013(4) 0.049(5) 0.002(3)
N1 0.061(4) 0.051(4) 0.053(4) -0.004(3) 0.009(3) 0.005(3)
N2 0.054(3) 0.050(4) 0.060(4) -0.006(3) 0.016(3) -0.004(3)
N3 0.069(4) 0.047(4) 0.066(5) -0.002(3) 0.011(3) -0.005(3)
N4 0.075(5) 0.054(4) 0.050(4) -0.006(4) 0.028(4) -0.012(4)
N5 0.055(3) 0.052(4) 0.046(4) 0.005(3) 0.010(3) 0.002(3)
N6 0.051(4) 0.048(4) 0.116(7) 0.013(4) 0.014(4) -0.002(3)
C1 0.062(5) 0.052(5) 0.049(6) -0.007(4) 0.000(4) -0.004(4)
C2 0.093(7) 0.080(7) 0.037(5) -0.004(5) 0.007(5) -0.013(6)
C3 0.081(6) 0.072(6) 0.050(6) -0.018(5) 0.029(5) -0.017(5)
C4 0.079(6) 0.083(7) 0.075(7) -0.002(6) 0.004(5) 0.005(6)
C5 0.082(6) 0.070(6) 0.102(9) 0.000(6) 0.023(6) 0.002(5)
C6 0.081(6) 0.077(7) 0.099(9) -0.002(6) 0.012(6) 0.007(5)
C7 0.097(8) 0.096(9) 0.163(14) 0.003(9) 0.055(9) 0.008(7)
C8 0.078(6) 0.079(7) 0.113(10) -0.003(7) 0.020(6) 0.009(5)
C9 0.094(7) 0.111(9) 0.122(11) 0.006(9) 0.041(7) 0.006(8)
C10 0.079(6) 0.093(8) 0.132(11) -0.020(8) 0.038(7) 0.010(6)
C11 0.094(8) 0.131(11) 0.146(13) -0.039(10) 0.039(8) -0.017(8)
C12 0.100(9) 0.169(15) 0.174(18) -0.060(14) 0.031(10) -0.001(11)
C13 0.118(11) 0.24(2) 0.176(19) -0.073(17) 0.046(11) -0.053(13)
C14 0.059(4) 0.044(4) 0.082(7) -0.001(4) 0.014(4) 0.001(4)
C15 0.061(5) 0.039(4) 0.078(6) 0.002(4) 0.020(4) 0.007(4)
C16 0.056(5) 0.048(5) 0.051(5) -0.005(4) 0.022(4) -0.002(4)
C17 0.098(7) 0.079(7) 0.045(5) 0.006(5) 0.023(5) 0.007(6)
C18 0.070(5) 0.067(6) 0.057(6) -0.001(5) 0.006(4) -0.013(5)
C19 0.101(7) 0.073(6) 0.113(9) -0.028(6) 0.057(7) -0.035(6)
C20 0.073(6) 0.106(9) 0.127(11) -0.039(8) 0.027(6) -0.024(6)
C21 0.079(6) 0.095(8) 0.130(11) -0.024(8) 0.034(7) -0.025(6)
C22 0.092(7) 0.084(7) 0.131(11) -0.024(7) 0.031(7) -0.023(6)
C23 0.078(6) 0.088(7) 0.109(10) 0.002(7) 0.031(6) -0.018(6)
C24 0.086(7) 0.076(7) 0.125(11) -0.004(7) 0.028(7) -0.008(6)
C25 0.081(6) 0.074(7) 0.111(9) 0.013(7) 0.027(6) -0.002(5)
C26 0.079(6) 0.094(8) 0.114(10) 0.011(7) 0.025(6) 0.003(6)
C27 0.079(7) 0.110(9) 0.143(13) -0.006(9) 0.027(7) -0.021(7)
C28 0.075(8) 0.21(2) 0.23(2) 0.016(17) 0.037(11) -0.013(10)
C29 0.058(4) 0.038(4) 0.086(7) -0.008(4) 0.018(4) -0.008(4)
C30 0.054(4) 0.036(4) 0.082(6) 0.001(4) 0.015(4) 0.004(4)
Ag2 0.0608(4) 0.0658(5) 0.0431(4) -0.0017(4) 0.0108(3) 0.0025(4)
O3 0.078(4) 0.040(3) 0.140(7) 0.002(4) 0.036(4) 0.004(3)
O4 0.067(4) 0.039(4) 0.201(10) 0.013(4) -0.014(5) -0.012(3)
N7 0.064(4) 0.058(4) 0.061(5) -0.007(4) 0.019(3) 0.000(3)
N8 0.062(4) 0.050(4) 0.052(4) -0.003(3) 0.008(3) 0.001(3)
N9 0.069(4) 0.056(4) 0.065(5) 0.000(4) 0.019(4) -0.002(4)
N10 0.074(5) 0.058(4) 0.049(5) -0.004(4) 0.007(4) 0.017(4)
N11 0.051(3) 0.047(3) 0.048(4) -0.001(3) 0.010(3) -0.002(3)
N12 0.057(4) 0.042(4) 0.111(7) 0.018(4) 0.003(4) 0.003(3)
C31 0.055(5) 0.046(4) 0.060(6) 0.003(4) 0.018(4) 0.009(4)
C32 0.088(6) 0.070(6) 0.054(6) 0.005(5) 0.025(5) 0.011(5)
C33 0.075(6) 0.078(7) 0.048(5) -0.005(5) 0.001(4) 0.024(5)
C34 0.068(5) 0.070(6) 0.100(8) 0.005(6) 0.030(5) -0.003(5)
C35 0.065(5) 0.080(7) 0.119(10) 0.013(7) 0.015(6) 0.003(5)
C36 0.063(5) 0.072(6) 0.112(9) 0.007(6) 0.017(5) 0.000(5)
C37 0.074(6) 0.075(7) 0.139(11) 0.006(7) 0.022(6) 0.004(5)
C38 0.071(6) 0.081(7) 0.102(9) 0.006(6) 0.016(6) -0.007(5)
C39 0.070(6) 0.081(6) 0.109(9) -0.008(6) 0.019(6) 0.000(5)
C40 0.084(6) 0.078(7) 0.095(8) 0.008(6) 0.017(6) 0.002(6)
C41 0.071(6) 0.085(7) 0.119(10) 0.012(7) 0.015(6) -0.003(5)
C42 0.097(8) 0.101(9) 0.148(13) 0.032(9) 0.012(8) -0.019(7)
C43 0.081(8) 0.180(16) 0.196(19) 0.060(14) 0.021(9) -0.015(9)
C44 0.069(5) 0.042(4) 0.090(7) -0.001(4) 0.010(5) 0.002(4)
C45 0.067(5) 0.046(5) 0.069(6) -0.002(4) 0.006(4) -0.003(4)
C46 0.060(5) 0.047(5) 0.038(5) 0.009(4) 0.001(4) 0.002(4)
C47 0.068(5) 0.066(5) 0.057(5) 0.002(4) 0.020(4) 0.003(4)
C48 0.098(7) 0.081(7) 0.037(5) 0.007(5) 0.017(5) -0.002(6)
C49 0.097(7) 0.092(8) 0.084(8) -0.002(6) -0.012(6) 0.037(6)
C50 0.095(8) 0.112(10) 0.120(11) -0.036(8) -0.010(7) 0.039(7)
C51 0.098(8) 0.097(9) 0.139(12) -0.024(8) -0.034(8) 0.048(7)
C52 0.115(9) 0.107(9) 0.122(12) 0.003(9) 0.008(8) 0.039(8)
C53 0.104(8) 0.093(9) 0.102(10) 0.002(7) 0.001(7) 0.031(7)
C54 0.103(8) 0.090(8) 0.126(11) -0.002(8) 0.029(8) 0.018(7)
C55 0.126(10) 0.096(9) 0.122(12) -0.015(8) 0.028(9) 0.022(8)
C56 0.113(9) 0.108(9) 0.113(11) -0.023(8) 0.040(8) -0.013(8)
C57 0.125(11) 0.126(12) 0.182(17) -0.040(12) 0.040(11) 0.033(10)
C58 0.105(11) 0.21(2) 0.21(2) -0.040(17) 0.043(13) -0.037(12)
C59 0.049(4) 0.044(4) 0.081(6) 0.008(4) 0.009(4) 0.005(3)
C60 0.058(4) 0.043(4) 0.083(7) 0.004(4) 0.012(4) -0.003(4)
P1 0.0523(13) 0.078(2) 0.0566(16) -0.0151(13) 0.0057(11) 0.0033(13)
F1 0.194(10) 0.280(14) 0.093(6) -0.074(8) -0.068(7) 0.090(10)
F2 0.138(8) 0.32(2) 0.100(8) -0.044(9) -0.027(6) 0.069(9)
F3 0.123(6) 0.176(8) 0.134(8) -0.060(7) 0.050(5) 0.036(6)
F4 0.247(14) 0.143(10) 0.33(2) 0.032(12) 0.127(15) -0.056(10)
F5 0.229(17) 0.128(10) 0.54(4) 0.089(14) 0.13(2) -0.050(9)
F6 0.121(6) 0.273(14) 0.175(10) -0.089(10) 0.040(6) 0.071(8)
P2 0.0566(14) 0.0719(18) 0.0666(19) -0.0157(14) 0.0181(13) -0.0072(13)
F7 0.232(13) 0.287(18) 0.191(13) -0.043(11) 0.151(12) -0.097(12)
F8 0.215(11) 0.104(7) 0.244(14) 0.041(8) -0.010(10) 0.041(7)
F9 0.224(17) 0.110(9) 0.51(3) 0.098(13) -0.009(18) 0.048(9)
F10 0.138(8) 0.266(16) 0.252(16) -0.151(14) -0.018(9) -0.057(9)
F11 0.294(16) 0.305(16) 0.254(16) -0.163(14) 0.230(15) -0.143(13)
F12 0.168(8) 0.215(11) 0.144(9) -0.115(9) -0.016(7) -0.016(8)

loop_
_atom_type_symbol
_atom_type_description
_atom_type_scat_dispersion_real
_atom_type_scat_dispersion_imag
_atom_type_scat_source
C C 0.0033 0.0016 'International Tables Vol C Tables 4.2.6.8 and 6.1.1.4'
H H 0.0000 0.0000 'International Tables Vol C Tables 4.2.6.8 and 6.1.1.4'
Ag Ag -0.8971 1.1015 'International Tables Vol C Tables 4.2.6.8 and 6.1.1.4'
F F 0.0171 0.0103 'International Tables Vol C Tables 4.2.6.8 and 6.1.1.4'
N N 0.0061 0.0033 'International Tables Vol C Tables 4.2.6.8 and 6.1.1.4'
O O 0.0106 0.0060 'International Tables Vol C Tables 4.2.6.8 and 6.1.1.4'
P P 0.1023 0.0942 'International Tables Vol C Tables 4.2.6.8 and 6.1.1.4'

loop_
_geom_angle_atom_site_label_1
_geom_angle_atom_site_label_2
_geom_angle_atom_site_label_3
_geom_angle
C1 Ag1 C16 173.6(4)
C2 N1 C1 108.4(8)
C2 N1 C4 125.0(8)
C1 N1 C4 126.6(8)
C1 N2 C3 110.1(8)
C1 N2 C14 125.6(8)
C3 N2 C14 124.2(8)
C15 N3 H3A 120.1
C15 N3 H3B 119.9
H3A N3 H3B 120.0
C16 N4 C17 109.3(8)
C16 N4 C19 125.8(8)
C17 N4 C19 124.9(8)
C18 N5 C16 110.8(7)
C18 N5 C29 122.9(7)
C16 N5 C29 126.1(7)
C30 N6 H6A 120.1
C30 N6 H6B 119.9
H6A N6 H6B 120.0
N1 C1 N2 106.8(9)
N1 C1 Ag1 129.0(7)
N2 C1 Ag1 124.2(7)
N1 C2 C3 108.5(8)
N1 C2 H2A 125.8
C3 C2 H2A 125.8
C2 C3 N2 106.2(8)
C2 C3 H3C 126.9
N2 C3 H3C 126.9
N1 C4 C5 112.2(8)
N1 C4 H4A 109.2
C5 C4 H4A 109.2
N1 C4 H4B 109.2
C5 C4 H4B 109.2
H4A C4 H4B 107.9
C4 C5 C6 109.8(9)
C4 C5 H5A 109.7
C6 C5 H5A 109.7
C4 C5 H5B 109.7
C6 C5 H5B 109.7
H5A C5 H5B 108.2
C7 C6 C5 112.8(9)
C7 C6 H6C 109.0
C5 C6 H6C 109.0
C7 C6 H6D 109.0
C5 C6 H6D 109.0
H6C C6 H6D 107.8
C6 C7 C8 115.4(10)
C6 C7 H7A 108.4
C8 C7 H7A 108.4
C6 C7 H7B 108.4
C8 C7 H7B 108.4
H7A C7 H7B 107.5
C7 C8 C9 113.4(9)
C7 C8 H8A 108.9
C9 C8 H8A 108.9
C7 C8 H8B 108.9
C9 C8 H8B 108.9
H8A C8 H8B 107.7
C10 C9 C8 117.2(11)
C10 C9 H9C 108.0
C8 C9 H9C 108.0
C10 C9 H9D 108.0
C8 C9 H9D 108.0
H9C C9 H9D 107.2
C9 C10 C11 115.1(11)
C9 C10 H10A 108.5
C11 C10 H10A 108.5
C9 C10 H10B 108.5
C11 C10 H10B 108.5
H10A C10 H10B 107.5
C12 C11 C10 117.0(13)
C12 C11 H11A 108.0
C10 C11 H11A 108.0
C12 C11 H11B 108.0
C10 C11 H11B 108.0
H11A C11 H11B 107.3
C11 C12 C13 113.6(15)
C11 C12 H12C 108.8
C13 C12 H12C 108.8
C11 C12 H12D 108.8
C13 C12 H12D 108.8
H12C C12 H12D 107.7
C12 C13 H13A 109.5
C12 C13 H13B 109.5
H13A C13 H13B 109.5
C12 C13 H13C 109.5
H13A C13 H13C 109.5
H13B C13 H13C 109.5
N2 C14 C15 113.4(7)
N2 C14 H14A 108.9
C15 C14 H14A 108.9
N2 C14 H14B 108.9
C15 C14 H14B 108.9
H14A C14 H14B 107.7
O1 C15 N3 122.4(8)
O1 C15 C14 122.4(8)
N3 C15 C14 115.3(7)
N4 C16 N5 104.2(8)
N4 C16 Ag1 130.7(6)
N5 C16 Ag1 125.1(6)
C18 C17 N4 108.3(8)
C18 C17 H17A 125.8
N4 C17 H17A 125.8
C17 C18 N5 107.4(8)
C17 C18 H18A 126.3
N5 C18 H18A 126.3
C20 C19 N4 116.0(9)
C20 C19 H19A 108.3
N4 C19 H19A 108.3
C20 C19 H19B 108.3
N4 C19 H19B 108.3
H19A C19 H19B 107.4
C19 C20 C21 116.1(9)
C19 C20 H20A 108.3
C21 C20 H20A 108.3
C19 C20 H20B 108.3
C21 C20 H20B 108.3
H20A C20 H20B 107.4
C22 C21 C20 111.8(10)
C22 C21 H21A 109.3
C20 C21 H21A 109.3
C22 C21 H21B 109.3
C20 C21 H21B 109.3
H21A C21 H21B 107.9
C23 C22 C21 116.3(10)
C23 C22 H22A 108.2
C21 C22 H22A 108.2
C23 C22 H22B 108.2
C21 C22 H22B 108.2
H22A C22 H22B 107.4
C22 C23 C24 113.7(9)
C22 C23 H23A 108.8
C24 C23 H23A 108.8
C22 C23 H23B 108.8
C24 C23 H23B 108.8
H23A C23 H23B 107.7
C25 C24 C23 117.2(9)
C25 C24 H24A 108.0
C23 C24 H24A 108.0
C25 C24 H24B 108.0
C23 C24 H24B 108.0
H24A C24 H24B 107.3
C24 C25 C26 116.0(9)
C24 C25 H25A 108.3
C26 C25 H25A 108.3
C24 C25 H25B 108.3
C26 C25 H25B 108.3
H25A C25 H25B 107.4
C27 C26 C25 117.1(10)
C27 C26 H26A 108.0
C25 C26 H26A 108.0
C27 C26 H26B 108.0
C25 C26 H26B 108.0
H26A C26 H26B 107.3
C26 C27 C28 113.8(12)
C26 C27 H27A 108.8
C28 C27 H27A 108.8
C26 C27 H27B 108.8
C28 C27 H27B 108.8
H27A C27 H27B 107.7
C27 C28 H28A 109.5
C27 C28 H28B 109.5
H28A C28 H28B 109.5
C27 C28 H28C 109.5
H28A C28 H28C 109.5
H28B C28 H28C 109.5
N5 C29 C30 111.2(7)
N5 C29 H29A 109.4
C30 C29 H29A 109.4
N5 C29 H29B 109.4
C30 C29 H29B 109.4
H29A C29 H29B 108.0
O2 C30 N6 121.6(7)
O2 C30 C29 122.5(7)
N6 C30 C29 115.9(7)
C46 Ag2 C31 174.2(4)
C31 N7 C32 110.8(8)
C31 N7 C34 125.0(8)
C32 N7 C34 124.1(8)
C31 N8 C44 127.1(8)
C31 N8 C33 108.4(8)
C44 N8 C33 124.5(8)
C45 N9 H9A 119.9
C45 N9 H9B 120.1
H9A N9 H9B 120.0
C46 N10 C48 110.5(7)
C46 N10 C49 125.4(8)
C48 N10 C49 124.1(9)
C47 N11 C46 112.1(7)
C47 N11 C59 123.6(7)
C46 N11 C59 124.1(7)
C60 N12 H12A 120.0
C60 N12 H12B 120.0
H12A N12 H12B 120.0
N8 C31 N7 107.1(9)
N8 C31 Ag2 122.4(6)
N7 C31 Ag2 130.5(7)
C33 C32 N7 106.3(8)
C33 C32 H32A 126.8
N7 C32 H32A 126.8
C32 C33 N8 107.4(8)
C32 C33 H33A 126.3
N8 C33 H33A 126.3
N7 C34 C35 114.1(8)
N7 C34 H34A 108.7
C35 C34 H34A 108.7
N7 C34 H34B 108.7
C35 C34 H34B 108.7
H34A C34 H34B 107.6
C36 C35 C34 112.8(9)
C36 C35 H35A 109.0
C34 C35 H35A 109.0
C36 C35 H35B 109.0
C34 C35 H35B 109.0
H35A C35 H35B 107.8
C35 C36 C37 114.8(9)
C35 C36 H36A 108.6
C37 C36 H36A 108.6
C35 C36 H36B 108.6
C37 C36 H36B 108.6
H36A C36 H36B 107.6
C36 C37 C38 115.5(9)
C36 C37 H37A 108.4
C38 C37 H37A 108.4
C36 C37 H37B 108.4
C38 C37 H37B 108.4
H37A C37 H37B 107.5
C37 C38 C39 114.3(9)
C37 C38 H38A 108.7
C39 C38 H38A 108.7
C37 C38 H38B 108.7
C39 C38 H38B 108.7
H38A C38 H38B 107.6
C40 C39 C38 115.0(9)
C40 C39 H39A 108.5
C38 C39 H39A 108.5
C40 C39 H39B 108.5
C38 C39 H39B 108.5
H39A C39 H39B 107.5
C41 C40 C39 114.6(9)
C41 C40 H40A 108.6
C39 C40 H40A 108.6
C41 C40 H40B 108.6
C39 C40 H40B 108.6
H40A C40 H40B 107.6
C40 C41 C42 116.0(10)
C40 C41 H41A 108.3
C42 C41 H41A 108.3
C40 C41 H41B 108.3
C42 C41 H41B 108.3
H41A C41 H41B 107.4
C41 C42 C43 114.6(11)
C41 C42 H42A 108.6
C43 C42 H42A 108.6
C41 C42 H42B 108.6
C43 C42 H42B 108.6
H42A C42 H42B 107.6
C42 C43 H43A 109.5
C42 C43 H43B 109.5
H43A C43 H43B 109.5
C42 C43 H43C 109.5
H43A C43 H43C 109.5
H43B C43 H43C 109.5
N8 C44 C45 113.4(7)
N8 C44 H44A 108.9
C45 C44 H44A 108.9
N8 C44 H44B 108.9
C45 C44 H44B 108.9
H44A C44 H44B 107.7
O3 C45 N9 124.2(8)
O3 C45 C44 122.2(8)
N9 C45 C44 113.7(7)
N11 C46 N10 103.2(7)
N11 C46 Ag2 126.5(6)
N10 C46 Ag2 130.2(6)
N11 C47 C48 106.4(7)
N11 C47 H47A 126.8
C48 C47 H47A 126.8
C47 C48 N10 107.8(8)
C47 C48 H48A 126.1
N10 C48 H48A 126.1
C50 C49 N10 114.7(10)
C50 C49 H49A 108.6
N10 C49 H49A 108.6
C50 C49 H49B 108.6
N10 C49 H49B 108.6
H49A C49 H49B 107.6
C49 C50 C51 113.6(10)
C49 C50 H50A 108.8
C51 C50 H50A 108.8
C49 C50 H50B 108.8
C51 C50 H50B 108.8
H50A C50 H50B 107.7
C52 C51 C50 112.2(11)
C52 C51 H51A 109.2
C50 C51 H51A 109.2
C52 C51 H51B 109.2
C50 C51 H51B 109.2
H51A C51 H51B 107.9
C51 C52 C53 117.4(12)
C51 C52 H52A 107.9
C53 C52 H52A 107.9
C51 C52 H52B 107.9
C53 C52 H52B 107.9
H52A C52 H52B 107.2
C54 C53 C52 115.3(11)
C54 C53 H53A 108.4
C52 C53 H53A 108.5
C54 C53 H53B 108.5
C52 C53 H53B 108.5
H53A C53 H53B 107.5
C53 C54 C55 119.3(11)
C53 C54 H54A 107.5
C55 C54 H54A 107.5
C53 C54 H54B 107.5
C55 C54 H54B 107.5
H54A C54 H54B 107.0
C56 C55 C54 117.2(11)
C56 C55 H55A 108.0
C54 C55 H55A 108.0
C56 C55 H55B 108.0
C54 C55 H55B 108.0
H55A C55 H55B 107.2
C57 C56 C55 118.7(13)
C57 C56 H56A 107.6
C55 C56 H56A 107.6
C57 C56 H56B 107.6
C55 C56 H56B 107.6
H56A C56 H56B 107.1
C56 C57 C58 120.3(15)
C56 C57 H57A 107.2
C58 C57 H57A 107.3
C56 C57 H57B 107.2
C58 C57 H57B 107.3
H57A C57 H57B 106.9
C57 C58 H58A 109.5
C57 C58 H58B 109.5
H58A C58 H58B 109.5
C57 C58 H58C 109.5
H58A C58 H58C 109.5
H58B C58 H58C 109.5
N11 C59 C60 111.5(6)
N11 C59 H59A 109.3
C60 C59 H59A 109.3
N11 C59 H59B 109.3
C60 C59 H59B 109.3
H59A C59 H59B 108.0
O4 C60 N12 122.5(8)
O4 C60 C59 122.3(8)
N12 C60 C59 115.2(7)
F1 P1 F4 95.5(10)
F1 P1 F2 176.3(7)
F4 P1 F2 81.9(9)
F1 P1 F5 93.8(12)
F4 P1 F5 170.0(15)
F2 P1 F5 88.6(12)
F1 P1 F3 95.1(7)
F4 P1 F3 89.7(8)
F2 P1 F3 87.6(6)
F5 P1 F3 93.3(9)
F1 P1 F6 86.1(6)
F4 P1 F6 88.6(8)
F2 P1 F6 91.1(7)
F5 P1 F6 88.2(10)
F3 P1 F6 178.0(7)
F11 P2 F7 175.9(8)
F11 P2 F12 93.8(9)
F7 P2 F12 90.2(8)
F11 P2 F8 95.1(10)
F7 P2 F8 83.7(8)
F12 P2 F8 94.5(8)
F11 P2 F10 85.5(8)
F7 P2 F10 90.5(9)
F12 P2 F10 178.5(10)
F8 P2 F10 84.2(8)
F11 P2 F9 92.6(12)
F7 P2 F9 88.3(12)
F12 P2 F9 89.7(12)
F8 P2 F9 170.9(14)
F10 P2 F9 91.7(12)

loop_
_geom_bond_atom_site_label_1
_geom_bond_atom_site_label_2
_geom_bond_distance
Ag1 C1 2.107(11)
Ag1 C16 2.081(10)
O1 C15 1.227(10)
O2 C30 1.209(9)
N1 C2 1.378(11)
N1 C1 1.355(12)
N1 C4 1.463(11)
N2 C1 1.329(11)
N2 C3 1.387(12)
N2 C14 1.416(11)
N3 C15 1.325(11)
N3 H3A 0.8600
N3 H3B 0.8600
N4 C16 1.354(11)
N4 C17 1.384(13)
N4 C19 1.440(11)
N5 C18 1.360(10)
N5 C16 1.359(11)
N5 C29 1.435(10)
N6 C30 1.320(10)
N6 H6A 0.8598
N6 H6B 0.8600
C2 C3 1.331(14)
C2 H2A 0.9300
C3 H3C 0.9300
C4 C5 1.493(14)
C4 H4A 0.9700
C4 H4B 0.9700
C5 C6 1.548(14)
C5 H5A 0.9700
C5 H5B 0.9700
C6 C7 1.501(16)
C6 H6C 0.9700
C6 H6D 0.9700
C7 C8 1.500(14)
C7 H7A 0.9700
C7 H7B 0.9700
C8 C9 1.524(15)
C8 H8A 0.9700
C8 H8B 0.9700
C9 C10 1.445(15)
C9 H9C 0.9700
C9 H9D 0.9700
C10 C11 1.521(16)
C10 H10A 0.9700
C10 H10B 0.9700
C11 C12 1.454(18)
C11 H11A 0.9700
C11 H11B 0.9700
C12 C13 1.53(2)
C12 H12C 0.9700
C12 H12D 0.9700
C13 H13A 0.9600
C13 H13B 0.9600
C13 H13C 0.9600
C14 C15 1.502(12)
C14 H14A 0.9700
C14 H14B 0.9700
C17 C18 1.299(13)
C17 H17A 0.9300
C18 H18A 0.9300
C19 C20 1.414(14)
C19 H19A 0.9700
C19 H19B 0.9700
C20 C21 1.506(14)
C20 H20A 0.9700
C20 H20B 0.9700
C21 C22 1.497(15)
C21 H21A 0.9700
C21 H21B 0.9700
C22 C23 1.485(14)
C22 H22A 0.9700
C22 H22B 0.9700
C23 C24 1.497(14)
C23 H23A 0.9700
C23 H23B 0.9700
C24 C25 1.476(14)
C24 H24A 0.9700
C24 H24B 0.9700
C25 C26 1.505(14)
C25 H25A 0.9700
C25 H25B 0.9700
C26 C27 1.482(15)
C26 H26A 0.9700
C26 H26B 0.9700
C27 C28 1.523(19)
C27 H27A 0.9700
C27 H27B 0.9700
C28 H28A 0.9600
C28 H28B 0.9600
C28 H28C 0.9600
C29 C30 1.511(10)
C29 H29A 0.9700
C29 H29B 0.9700
Ag2 C46 2.071(9)
Ag2 C31 2.121(10)
O3 C45 1.201(11)
O4 C60 1.205(10)
N7 C31 1.320(11)
N7 C32 1.368(12)
N7 C34 1.471(11)
N8 C31 1.324(11)
N8 C44 1.421(11)
N8 C33 1.400(11)
N9 C45 1.329(11)
N9 H9A 0.8600
N9 H9B 0.8600
N10 C46 1.359(11)
N10 C48 1.364(12)
N10 C49 1.440(12)
N11 C47 1.342(10)
N11 C46 1.370(11)
N11 C59 1.458(10)
N12 C60 1.304(10)
N12 H12A 0.8599
N12 H12B 0.8601
C32 C33 1.324(13)
C32 H32A 0.9300
C33 H33A 0.9300
C34 C35 1.510(12)
C34 H34A 0.9700
C34 H34B 0.9700
C35 C36 1.494(14)
C35 H35A 0.9700
C35 H35B 0.9700
C36 C37 1.502(13)
C36 H36A 0.9700
C36 H36B 0.9700
C37 C38 1.501(14)
C37 H37A 0.9700
C37 H37B 0.9700
C38 C39 1.502(13)
C38 H38A 0.9700
C38 H38B 0.9700
C39 C40 1.496(14)
C39 H39A 0.9700
C39 H39B 0.9700
C40 C41 1.496(13)
C40 H40A 0.9700
C40 H40B 0.9700
C41 C42 1.492(14)
C41 H41A 0.9700
C41 H41B 0.9700
C42 C43 1.528(18)
C42 H42A 0.9700
C42 H42B 0.9700
C43 H43A 0.9600
C43 H43B 0.9600
C43 H43C 0.9600
C44 C45 1.510(12)
C44 H44A 0.9700
C44 H44B 0.9700
C47 C48 1.343(13)
C47 H47A 0.9300
C48 H48A 0.9300
C49 C50 1.396(16)
C49 H49A 0.9700
C49 H49B 0.9700
C50 C51 1.563(14)
C50 H50A 0.9700
C50 H50B 0.9700
C51 C52 1.423(17)
C51 H51A 0.9700
C51 H51B 0.9700
C52 C53 1.487(15)
C52 H52A 0.9700
C52 H52B 0.9700
C53 C54 1.470(17)
C53 H53A 0.9700
C53 H53B 0.9700
C54 C55 1.493(16)
C54 H54A 0.9700
C54 H54B 0.9700
C55 C56 1.496(17)
C55 H55A 0.9700
C55 H55B 0.9700
C56 C57 1.402(17)
C56 H56A 0.9700
C56 H56B 0.9700
C57 C58 1.47(2)
C57 H57A 0.9700
C57 H57B 0.9700
C58 H58A 0.9600
C58 H58B 0.9600
C58 H58C 0.9600
C59 C60 1.515(11)
C59 H59A 0.9700
C59 H59B 0.9700
P1 F1 1.489(10)
P1 F4 1.482(12)
P1 F2 1.507(10)
P1 F5 1.491(10)
P1 F3 1.538(8)
P1 F6 1.550(8)
P2 F11 1.445(10)
P2 F7 1.465(10)
P2 F12 1.501(10)
P2 F8 1.513(10)
P2 F10 1.525(10)
P2 F9 1.528(11)

loop_
_geom_torsion_atom_site_label_1
_geom_torsion_atom_site_label_2
_geom_torsion_atom_site_label_3
_geom_torsion_atom_site_label_4
_geom_torsion
C2 N1 C1 N2 -1.6(10)
C4 N1 C1 N2 176.6(8)
C2 N1 C1 Ag1 -179.9(7)
C4 N1 C1 Ag1 -1.7(13)
C3 N2 C1 N1 0.6(10)
C14 N2 C1 N1 -176.9(7)
C3 N2 C1 Ag1 178.9(6)
C14 N2 C1 Ag1 1.5(12)
C16 Ag1 C1 N1 164(3)
C16 Ag1 C1 N2 -14(4)
C1 N1 C2 C3 2.2(11)
C4 N1 C2 C3 -176.1(8)
N1 C2 C3 N2 -1.8(10)
C1 N2 C3 C2 0.8(10)
C14 N2 C3 C2 178.3(8)
C2 N1 C4 C5 -76.0(12)
C1 N1 C4 C5 106.0(11)
N1 C4 C5 C6 174.5(9)
C4 C5 C6 C7 177.7(11)
C5 C6 C7 C8 179.1(12)
C6 C7 C8 C9 178.8(12)
C7 C8 C9 C10 -179.6(13)
C8 C9 C10 C11 178.4(12)
C9 C10 C11 C12 178.2(15)
C10 C11 C12 C13 -179.5(14)
C1 N2 C14 C15 73.2(11)
C3 N2 C14 C15 -103.9(9)
N2 C14 C15 O1 0.5(13)
N2 C14 C15 N3 -179.8(7)
C17 N4 C16 N5 0.7(10)
C19 N4 C16 N5 -179.1(8)
C17 N4 C16 Ag1 -177.4(7)
C19 N4 C16 Ag1 2.8(14)
C18 N5 C16 N4 0.4(9)
C29 N5 C16 N4 -175.8(7)
C18 N5 C16 Ag1 178.7(6)
C29 N5 C16 Ag1 2.5(10)
C1 Ag1 C16 N4 111(3)
C1 Ag1 C16 N5 -67(3)
C16 N4 C17 C18 -1.7(11)
C19 N4 C17 C18 178.1(9)
N4 C17 C18 N5 1.9(11)
C16 N5 C18 C17 -1.5(10)
C29 N5 C18 C17 174.9(8)
C16 N4 C19 C20 109.6(12)
C17 N4 C19 C20 -70.2(16)
N4 C19 C20 C21 174.9(11)
C19 C20 C21 C22 169.9(13)
C20 C21 C22 C23 -179.7(12)
C21 C22 C23 C24 173.9(12)
C22 C23 C24 C25 177.5(11)
C23 C24 C25 C26 176.4(11)
C24 C25 C26 C27 -179.5(12)
C25 C26 C27 C28 -177.7(14)
C18 N5 C29 C30 -78.0(9)
C16 N5 C29 C30 97.8(9)
N5 C29 C30 O2 -21.0(14)
N5 C29 C30 N6 157.1(8)
C44 N8 C31 N7 176.7(7)
C33 N8 C31 N7 -0.3(9)
C44 N8 C31 Ag2 -1.2(11)
C33 N8 C31 Ag2 -178.2(6)
C32 N7 C31 N8 0.8(10)
C34 N7 C31 N8 -177.1(7)
C32 N7 C31 Ag2 178.5(7)
C34 N7 C31 Ag2 0.5(12)
C46 Ag2 C31 N8 5(4)
C46 Ag2 C31 N7 -172(3)
C31 N7 C32 C33 -1.0(11)
C34 N7 C32 C33 176.9(8)
N7 C32 C33 N8 0.8(10)
C31 N8 C33 C32 -0.3(10)
C44 N8 C33 C32 -177.4(8)
C31 N7 C34 C35 -108.8(10)
C32 N7 C34 C35 73.5(12)
N7 C34 C35 C36 -168.0(9)
C34 C35 C36 C37 178.4(11)
C35 C36 C37 C38 -174.8(11)
C36 C37 C38 C39 -179.8(11)
C37 C38 C39 C40 -178.1(11)
C38 C39 C40 C41 -178.7(11)
C39 C40 C41 C42 -174.2(12)
C40 C41 C42 C43 -177.1(13)
C31 N8 C44 C45 -73.2(11)
C33 N8 C44 C45 103.4(10)
N8 C44 C45 O3 -0.3(14)
N8 C44 C45 N9 -178.9(8)
C47 N11 C46 N10 0.9(9)
C59 N11 C46 N10 175.6(7)
C47 N11 C46 Ag2 -176.3(6)
C59 N11 C46 Ag2 -1.7(10)
C48 N10 C46 N11 -0.5(10)
C49 N10 C46 N11 -179.0(9)
C48 N10 C46 Ag2 176.6(7)
C49 N10 C46 Ag2 -1.9(14)
C31 Ag2 C46 N11 74(3)
C31 Ag2 C46 N10 -102(3)
C46 N11 C47 C48 -1.0(10)
C59 N11 C47 C48 -175.7(8)
N11 C47 C48 N10 0.6(11)
C46 N10 C48 C47 -0.1(12)
C49 N10 C48 C47 178.5(9)
C46 N10 C49 C50 -110.9(13)
C48 N10 C49 C50 70.8(16)
N10 C49 C50 C51 -177.9(11)
C49 C50 C51 C52 -170.5(14)
C50 C51 C52 C53 172.8(13)
C51 C52 C53 C54 -164.3(14)
C52 C53 C54 C55 -178.1(13)
C53 C54 C55 C56 -178.3(13)
C54 C55 C56 C57 176.0(14)
C55 C56 C57 C58 179.3(17)
C47 N11 C59 C60 74.3(10)
C46 N11 C59 C60 -99.7(9)
N11 C59 C60 O4 22.6(14)
N11 C59 C60 N12 -158.6(8)
